data_4127418
loop_
_publ_author_name
'Kumar, Praveen'
'Lindeman, Sergey V.'
'Fiedler, Adam T.'

_publ_section_title
;
 Cobalt Superoxo and Alkylperoxo Complexes Derived from Reaction of
 Ring-Cleaving Dioxygenase Models with O<sub>2</sub>.
;
_journal_issue 28
_journal_name_full 'Journal of the American Chemical Society'
_journal_page_first 10984
_journal_page_last 10987
_journal_paper_doi 10.1021/jacs.9b05320
_journal_volume 141
_journal_year 2019
_chemical_formula_moiety 'C29 H42 B Co N6 O2, C2 H3 N'
_chemical_formula_sum 'C31 H45 B Co N7 O2'
_chemical_formula_weight 617.48
_space_group_crystal_system triclinic
_space_group_IT_number 2
_space_group_name_Hall '-P 1'
_space_group_name_H-M_alt 'P -1'
_symmetry_space_group_name_Hall '-P 1'
_symmetry_space_group_name_H-M 'P -1'
_atom_sites_solution_hydrogens geom
_atom_sites_solution_primary iterative
_audit_creation_date 2018-03-19
_audit_creation_method
;
Olex2 1.2
(compiled 2017.08.10 svn.r3458 for OlexSys, GUI svn.r5381)
;
_cell_angle_alpha 84.589(2)
_cell_angle_beta 87.358(2)
_cell_angle_gamma 68.153(3)
_cell_formula_units_Z 2
_cell_length_a 7.7385(2)
_cell_length_b 10.0689(3)
_cell_length_c 22.2625(6)
_cell_measurement_reflns_used 15797
_cell_measurement_temperature 100(2)
_cell_measurement_theta_max 70.5650
_cell_measurement_theta_min 3.9680
_cell_volume 1602.78(8)
_computing_cell_refinement 'CrysAlisPro 1.171.39.29c (Rigaku OD, 2017)'
_computing_data_collection 'CrysAlisPro 1.171.39.29c (Rigaku OD, 2017)'
_computing_data_reduction 'CrysAlisPro 1.171.39.29c (Rigaku OD, 2017)'
_computing_molecular_graphics 'Olex2 (Dolomanov et al., 2009)'
_computing_publication_material 'Olex2 (Dolomanov et al., 2009)'
_computing_structure_refinement 'ShelXL (Sheldrick, 2015)'
_computing_structure_solution 'olex2.solve (Bourhis et al., 2015)'
_diffrn_ambient_temperature 100.15
_diffrn_detector 'CCD plate'
_diffrn_detector_area_resol_mean 10.3756
_diffrn_detector_type Atlas
_diffrn_measured_fraction_theta_full 0.989
_diffrn_measured_fraction_theta_max 0.989
_diffrn_measurement_details
;
List of Runs (angles in degrees, time in seconds):

  # Type    Start    End  Width  t~exp~   \w     \q     \k     \f   Frames
--------------------------------------------------------------------------
  1  \w    -67.00  32.00   1.00    2.00    --  -42.33  37.00 -30.00   99
  2  \w   -122.00  -1.00   1.00    2.00    --  -42.33 -19.00 150.00  121
  3  \w     23.00  98.00   1.00    2.00    --   42.33-125.00  60.00   75
  4  \w     23.00  98.00   1.00    2.00    --   42.33-125.00 120.00   75
  5  \w     27.00 126.00   1.00    8.00    --  100.00 -45.00-180.00   99
  6  \w     74.00 173.00   1.00    8.00    --  100.00  45.00 150.00   99
  7  \w     17.00 109.00   1.00    8.00    --  100.00 -94.00-180.00   92
  8  \w     17.00 109.00   1.00    8.00    --  100.00 -94.00 -90.00   92
  9  \w     71.00 172.00   1.00    8.00    --  100.00  61.00 -30.00  101
 10  \w     28.00 129.00   1.00    8.00    --  100.00 -61.00  30.00  101
 11  \w     17.00 109.00   1.00    8.00    --  100.00 -94.00  60.00   92
 12  \w     17.00 109.00   1.00    8.00    --  100.00 -94.00   0.00   92
 13  \w     18.00 153.00   1.00    8.00    --  100.00 -15.00 -30.00  135
 14  \w     67.00 176.00   1.00    8.00    --  100.00  77.00  30.00  109
 15  \w     27.00 121.00   1.00    8.00    --  100.00-125.00   0.00   94
 16  \w     74.00 173.00   1.00    8.00    --  100.00  45.00-120.00   99
 17  \w   -114.00 -14.00   1.00    2.00    --  -42.33 -57.00  60.00  100
 18  \w   -118.00 -10.00   1.00    2.00    --  -42.33 -77.00  30.00  108
 19  \w   -118.00 -10.00   1.00    2.00    --  -42.33 -77.00 -30.00  108
 20  \w   -118.00 -10.00   1.00    2.00    --  -42.33 -77.00-150.00  108
 21  \w     67.00 113.00   1.00    8.00    --  100.00  77.00  90.00   46
 22  \w     71.00 172.00   1.00    8.00    --  100.00  61.00-180.00  101
 23  \w     67.00 176.00   1.00    8.00    --  100.00  77.00 -90.00  109
 24  \w     71.00 172.00   1.00    8.00    --  100.00  61.00 150.00  101
 25  \w     71.00 172.00   1.00    8.00    --  100.00  61.00  90.00  101
 26  \w     67.00 176.00   1.00    8.00    --  100.00  77.00-180.00  109
 27  \w     67.00 176.00   1.00    8.00    --  100.00  77.00-120.00  109
 28  \w     71.00 172.00   1.00    8.00    --  100.00  61.00   0.00  101
;
_diffrn_measurement_device 'four-circle diffractometer'
_diffrn_measurement_device_type 'SuperNova, Dual, Cu at home/near, Atlas'
_diffrn_measurement_method '\w scans'
_diffrn_orient_matrix_type 'CrysAlisPro convention (1999,Acta A55,543-557)'
_diffrn_orient_matrix_UB_11 -0.0054815000
_diffrn_orient_matrix_UB_12 0.0561855000
_diffrn_orient_matrix_UB_13 -0.0669662000
_diffrn_orient_matrix_UB_21 -0.0084407000
_diffrn_orient_matrix_UB_22 -0.1411824000
_diffrn_orient_matrix_UB_23 -0.0183614000
_diffrn_orient_matrix_UB_31 -0.2142608000
_diffrn_orient_matrix_UB_32 0.0653673000
_diffrn_orient_matrix_UB_33 0.0032656000
_diffrn_radiation_monochromator mirror
_diffrn_radiation_probe x-ray
_diffrn_radiation_type CuK\a
_diffrn_radiation_wavelength 1.54184
_diffrn_reflns_av_R_equivalents 0.0292
_diffrn_reflns_av_unetI/netI 0.0199
_diffrn_reflns_Laue_measured_fraction_full 0.989
_diffrn_reflns_Laue_measured_fraction_max 0.989
_diffrn_reflns_limit_h_max 9
_diffrn_reflns_limit_h_min -9
_diffrn_reflns_limit_k_max 12
_diffrn_reflns_limit_k_min -12
_diffrn_reflns_limit_l_max 27
_diffrn_reflns_limit_l_min -27
_diffrn_reflns_number 29722
_diffrn_reflns_point_group_measured_fraction_full 0.989
_diffrn_reflns_point_group_measured_fraction_max 0.989
_diffrn_reflns_theta_full 70.620
_diffrn_reflns_theta_max 70.620
_diffrn_reflns_theta_min 3.989
_diffrn_source 'micro-focus sealed X-ray tube'
_diffrn_source_type 'SuperNova (Cu) X-ray Source'
_exptl_absorpt_coefficient_mu 4.502
_exptl_absorpt_correction_T_max 1.000
_exptl_absorpt_correction_T_min 0.308
_exptl_absorpt_correction_type gaussian
_exptl_absorpt_process_details
;
CrysAlisPro 1.171.39.29c (Rigaku Oxford Diffraction, 2017)
Numerical absorption correction based on gaussian integration over
            a multifaceted crystal model
Empirical absorption correction using spherical harmonics,
 implemented in SCALE3 ABSPACK scaling algorithm.
;
_exptl_crystal_colour 'dark green'
_exptl_crystal_colour_modifier dark
_exptl_crystal_colour_primary green
_exptl_crystal_density_diffrn 1.279
_exptl_crystal_description needle
_exptl_crystal_F_000 656
_exptl_crystal_size_max 0.6
_exptl_crystal_size_mid 0.072
_exptl_crystal_size_min 0.035
_refine_diff_density_max 0.271
_refine_diff_density_min -0.252
_refine_diff_density_rms 0.039
_refine_ls_extinction_coef 0.00047(11)
_refine_ls_extinction_expression Fc^*^=kFc[1+0.001xFc^2^\l^3^/sin(2\q)]^-1/4^
_refine_ls_extinction_method 'SHELXL-2018/1 (Sheldrick 2018)'
_refine_ls_goodness_of_fit_ref 1.055
_refine_ls_hydrogen_treatment constr
_refine_ls_matrix_type full
_refine_ls_number_parameters 393
_refine_ls_number_reflns 6091
_refine_ls_number_restraints 0
_refine_ls_restrained_S_all 1.055
_refine_ls_R_factor_all 0.0285
_refine_ls_R_factor_gt 0.0273
_refine_ls_shift/su_max 0.000
_refine_ls_shift/su_mean 0.000
_refine_ls_structure_factor_coef Fsqd
_refine_ls_weighting_details 'w=1/[\s^2^(Fo^2^)+(0.0349P)^2^+0.6171P] where P=(Fo^2^+2Fc^2^)/3'
_refine_ls_weighting_scheme calc
_refine_ls_wR_factor_gt 0.0694
_refine_ls_wR_factor_ref 0.0704
_reflns_Friedel_coverage 0.000
_reflns_number_gt 5893
_reflns_number_total 6091
_reflns_threshold_expression 'I > 2\s(I)'
_cod_data_source_file ja9b05320_si_002.cif
_cod_data_source_block Complex4
_cod_database_code 4127418
_shelx_shelxl_version_number 2018/1
_chemical_oxdiff_formula 'C29 H43 B N6 O2 Co C2 H3 N'
_shelx_space_group_comment
;
The symmetry employed for this shelxl refinement is uniquely defined
by the following loop, which should always be used as a source of
symmetry information in preference to the above space-group names.
They are only intended as comments.
;
_shelx_estimated_absorpt_t_max 0.858
_shelx_estimated_absorpt_t_min 0.173
_reflns_odcompleteness_completeness 99.96
_reflns_odcompleteness_iscentric 1
_reflns_odcompleteness_theta 66.97
_olex2_refinement_description
;
1. Fixed Uiso
 At 1.2 times of:
  All B(H) groups, All C(H) groups
 At 1.5 times of:
  All C(H,H,H) groups
2.a Ternary CH refined with riding coordinates:
 B1(H1)
2.b Aromatic/amide H refined with riding coordinates:
 C2(H2), C5(H5), C8(H8), C18(H18), C20(H20)
2.c Idealised Me refined as rotating group:
 C10(H10A,H10B,H10C), C11(H11A,H11B,H11C), C12(H12A,H12B,H12C), C13(H13A,H13B,
 H13C), C14(H14A,H14B,H14C), C15(H15A,H15B,H15C), C23(H23A,H23B,H23C), C24(H24A,
 H24B,H24C), C25(H25A,H25B,H25C), C27(H27A,H27B,H27C), C28(H28A,H28B,H28C),
 C29(H29A,H29B,H29C), C31(H31A,H31B,H31C)
;
_olex2_date_sample_data_collection 2018-03-17
_olex2_date_sample_submission 2018-03-15
_olex2_submission_special_instructions 'No special instructions were received'
_oxdiff_exptl_absorpt_empirical_details
;
Empirical correction (ABSPACK) includes:
- Absorption correction using spherical harmonics
- Frame scaling
;
_oxdiff_exptl_absorpt_empirical_full_max 1.111
_oxdiff_exptl_absorpt_empirical_full_min 0.854

loop_
_space_group_symop_operation_xyz
'x, y, z'
'-x, -y, -z'

loop_
_atom_site_label
_atom_site_type_symbol
_atom_site_fract_x
_atom_site_fract_y
_atom_site_fract_z
_atom_site_U_iso_or_equiv
_atom_site_adp_type
_atom_site_occupancy
_atom_site_site_symmetry_order
_atom_site_calc_flag
_atom_site_refinement_flags_posn
Co1 Co 0.47364(3) 0.36238(2) 0.28090(2) 0.01230(7) Uani 1 1 d .
O1 O 0.33794(14) 0.44391(10) 0.20035(4) 0.0171(2) Uani 1 1 d .
O2 O 0.50471(14) 0.55208(10) 0.26990(4) 0.0170(2) Uani 1 1 d .
N1 N 0.64710(15) 0.15670(11) 0.38662(5) 0.0132(2) Uani 1 1 d .
N2 N 0.60039(16) 0.30036(12) 0.36828(5) 0.0136(2) Uani 1 1 d .
N3 N 0.39952(16) 0.10908(11) 0.33370(5) 0.0133(2) Uani 1 1 d .
N4 N 0.30961(16) 0.24829(12) 0.31034(5) 0.0134(2) Uani 1 1 d .
N5 N 0.71719(15) 0.05705(11) 0.28532(5) 0.0133(2) Uani 1 1 d .
N6 N 0.68234(15) 0.18576(12) 0.25174(5) 0.0136(2) Uani 1 1 d .
C1 C 0.34611(18) 0.56505(14) 0.18079(6) 0.0139(3) Uani 1 1 d .
C2 C 0.43943(18) 0.62608(14) 0.21984(6) 0.0145(3) Uani 1 1 d .
C3 C 0.45639(19) 0.75891(14) 0.20175(6) 0.0164(3) Uani 1 1 d .
H3 H 0.517236 0.798083 0.227173 0.020 Uiso 1 1 calc R
C4 C 0.38537(19) 0.83200(14) 0.14755(6) 0.0146(3) Uani 1 1 d .
C5 C 0.29670(19) 0.76928(14) 0.10967(6) 0.0157(3) Uani 1 1 d .
H5 H 0.250912 0.819924 0.071963 0.019 Uiso 1 1 calc R
C6 C 0.27324(19) 0.64168(14) 0.12391(6) 0.0152(3) Uani 1 1 d .
C7 C 0.1792(2) 0.57912(15) 0.08119(6) 0.0206(3) Uani 1 1 d .
C8 C 0.0153(2) 0.55069(19) 0.11327(7) 0.0292(4) Uani 1 1 d .
H8A H -0.049889 0.518294 0.084585 0.044 Uiso 1 1 calc GR
H8B H 0.061866 0.476313 0.146607 0.044 Uiso 1 1 calc GR
H8C H -0.070855 0.639297 0.129149 0.044 Uiso 1 1 calc GR
C9 C 0.1047(3) 0.68220(17) 0.02477(7) 0.0285(4) Uani 1 1 d .
H9A H 0.044850 0.639455 -0.001421 0.043 Uiso 1 1 calc GR
H9B H 0.208147 0.699457 0.002852 0.043 Uiso 1 1 calc GR
H9C H 0.013675 0.773410 0.036900 0.043 Uiso 1 1 calc GR
C10 C 0.3225(3) 0.43806(16) 0.06072(7) 0.0280(3) Uani 1 1 d .
H10A H 0.264793 0.399494 0.032035 0.042 Uiso 1 1 calc GR
H10B H 0.428669 0.456215 0.041211 0.042 Uiso 1 1 calc GR
H10C H 0.365621 0.368468 0.095838 0.042 Uiso 1 1 calc GR
C11 C 0.4054(2) 0.97509(14) 0.12626(6) 0.0175(3) Uani 1 1 d .
C12 C 0.3715(2) 1.07025(15) 0.17911(6) 0.0208(3) Uani 1 1 d .
H12A H 0.466217 1.022546 0.209910 0.031 Uiso 1 1 calc GR
H12B H 0.247686 1.085994 0.196680 0.031 Uiso 1 1 calc GR
H12C H 0.379024 1.162812 0.164382 0.031 Uiso 1 1 calc GR
C13 C 0.6042(2) 0.94185(18) 0.10160(7) 0.0285(3) Uani 1 1 d .
H13A H 0.693409 0.891997 0.133728 0.043 Uiso 1 1 calc GR
H13B H 0.619893 1.031705 0.087158 0.043 Uiso 1 1 calc GR
H13C H 0.626148 0.880589 0.068160 0.043 Uiso 1 1 calc GR
C14 C 0.2679(2) 1.05906(16) 0.07604(7) 0.0259(3) Uani 1 1 d .
H14A H 0.299792 1.006681 0.039659 0.039 Uiso 1 1 calc GR
H14B H 0.275061 1.154079 0.067093 0.039 Uiso 1 1 calc GR
H14C H 0.141197 1.070010 0.089331 0.039 Uiso 1 1 calc GR
C15 C 0.72321(19) 0.12801(15) 0.44220(6) 0.0151(3) Uani 1 1 d .
C16 C 0.72623(19) 0.25447(15) 0.46039(6) 0.0171(3) Uani 1 1 d .
H16 H 0.771614 0.267784 0.497390 0.021 Uiso 1 1 calc R
C17 C 0.64846(19) 0.35918(14) 0.41295(6) 0.0154(3) Uani 1 1 d .
C18 C 0.27401(19) 0.04492(14) 0.34529(6) 0.0155(3) Uani 1 1 d .
C19 C 0.1007(2) 0.14483(15) 0.32978(6) 0.0170(3) Uani 1 1 d .
H19 H -0.014443 0.131123 0.333178 0.020 Uiso 1 1 calc R
C20 C 0.12851(19) 0.27009(15) 0.30810(6) 0.0154(3) Uani 1 1 d .
C21 C 0.85075(19) -0.04880(14) 0.25756(6) 0.0163(3) Uani 1 1 d .
C22 C 0.9030(2) 0.01292(15) 0.20546(6) 0.0188(3) Uani 1 1 d .
H22 H 0.994363 -0.034655 0.176732 0.023 Uiso 1 1 calc R
C23 C 0.79464(19) 0.15924(15) 0.20340(6) 0.0165(3) Uani 1 1 d .
C24 C 0.7852(2) -0.01853(15) 0.47468(6) 0.0200(3) Uani 1 1 d .
H24A H 0.842206 -0.017511 0.512967 0.030 Uiso 1 1 calc GR
H24B H 0.876583 -0.087288 0.449702 0.030 Uiso 1 1 calc GR
H24C H 0.677621 -0.046868 0.482683 0.030 Uiso 1 1 calc GR
C25 C 0.6160(2) 0.51582(15) 0.40972(6) 0.0191(3) Uani 1 1 d .
H25A H 0.735622 0.527830 0.411532 0.029 Uiso 1 1 calc GR
H25B H 0.536801 0.559106 0.443749 0.029 Uiso 1 1 calc GR
H25C H 0.554434 0.563073 0.371753 0.029 Uiso 1 1 calc GR
C26 C 0.3285(2) -0.10924(15) 0.36871(7) 0.0209(3) Uani 1 1 d .
H26A H 0.216202 -0.130563 0.378401 0.031 Uiso 1 1 calc GR
H26B H 0.402059 -0.170819 0.337907 0.031 Uiso 1 1 calc GR
H26C H 0.402855 -0.127286 0.405168 0.031 Uiso 1 1 calc GR
C27 C -0.0113(2) 0.41287(15) 0.28669(7) 0.0202(3) Uani 1 1 d .
H27A H -0.017617 0.483629 0.314905 0.030 Uiso 1 1 calc GR
H27B H 0.025479 0.443010 0.246582 0.030 Uiso 1 1 calc GR
H27C H -0.133771 0.405754 0.284519 0.030 Uiso 1 1 calc GR
C28 C 0.9205(2) -0.20278(15) 0.28186(7) 0.0225(3) Uani 1 1 d .
H28A H 0.973256 -0.211905 0.321907 0.034 Uiso 1 1 calc GR
H28B H 0.817146 -0.237157 0.284941 0.034 Uiso 1 1 calc GR
H28C H 1.016763 -0.260258 0.254654 0.034 Uiso 1 1 calc GR
C29 C 0.7933(2) 0.27741(16) 0.15705(7) 0.0235(3) Uani 1 1 d .
H29A H 0.734098 0.269399 0.120294 0.035 Uiso 1 1 calc GR
H29B H 0.921483 0.269747 0.147710 0.035 Uiso 1 1 calc GR
H29C H 0.723389 0.370445 0.172802 0.035 Uiso 1 1 calc GR
B1 B 0.6106(2) 0.05426(16) 0.34551(7) 0.0138(3) Uani 1 1 d .
H1 H 0.653946 -0.045523 0.365589 0.017 Uiso 1 1 calc R
N7 N 0.1096(2) 0.60587(15) 0.42067(6) 0.0322(3) Uani 1 1 d .
C30 C 0.1513(2) 0.48637(17) 0.43464(6) 0.0223(3) Uani 1 1 d .
C31 C 0.2024(2) 0.33435(16) 0.45417(7) 0.0243(3) Uani 1 1 d .
H31A H 0.121573 0.296334 0.434666 0.036 Uiso 1 1 calc GR
H31B H 0.187408 0.322744 0.498077 0.036 Uiso 1 1 calc GR
H31C H 0.332354 0.281860 0.442902 0.036 Uiso 1 1 calc GR

loop_
_atom_site_aniso_label
_atom_site_aniso_U_11
_atom_site_aniso_U_22
_atom_site_aniso_U_33
_atom_site_aniso_U_23
_atom_site_aniso_U_13
_atom_site_aniso_U_12
Co1 0.01192(12) 0.01084(11) 0.01408(11) 0.00144(8) -0.00125(8) -0.00461(8)
O1 0.0202(5) 0.0144(5) 0.0182(5) 0.0027(4) -0.0039(4) -0.0087(4)
O2 0.0203(5) 0.0163(5) 0.0150(4) 0.0025(4) -0.0051(4) -0.0080(4)
N1 0.0128(6) 0.0118(5) 0.0143(5) 0.0015(4) -0.0016(4) -0.0041(4)
N2 0.0141(6) 0.0116(5) 0.0153(5) 0.0006(4) -0.0014(4) -0.0051(4)
N3 0.0138(6) 0.0122(5) 0.0143(5) 0.0009(4) -0.0008(4) -0.0057(4)
N4 0.0130(6) 0.0123(5) 0.0142(5) 0.0011(4) -0.0015(4) -0.0041(4)
N5 0.0119(5) 0.0118(5) 0.0157(5) 0.0004(4) -0.0019(4) -0.0041(4)
N6 0.0134(6) 0.0129(5) 0.0147(5) 0.0014(4) -0.0014(4) -0.0056(4)
C1 0.0120(6) 0.0131(6) 0.0165(6) -0.0011(5) 0.0008(5) -0.0045(5)
C2 0.0125(6) 0.0148(6) 0.0145(6) -0.0009(5) -0.0004(5) -0.0033(5)
C3 0.0190(7) 0.0168(6) 0.0160(6) -0.0012(5) -0.0027(5) -0.0091(6)
C4 0.0149(7) 0.0141(6) 0.0152(6) -0.0012(5) 0.0006(5) -0.0059(5)
C5 0.0174(7) 0.0151(6) 0.0142(6) 0.0002(5) -0.0013(5) -0.0056(5)
C6 0.0157(7) 0.0155(6) 0.0150(6) -0.0005(5) -0.0019(5) -0.0063(5)
C7 0.0288(8) 0.0201(7) 0.0174(7) 0.0026(5) -0.0082(6) -0.0142(6)
C8 0.0321(9) 0.0366(9) 0.0278(8) 0.0049(7) -0.0119(7) -0.0232(8)
C9 0.0428(10) 0.0266(8) 0.0224(7) 0.0060(6) -0.0169(7) -0.0201(7)
C10 0.0458(10) 0.0206(7) 0.0216(7) -0.0021(6) -0.0044(7) -0.0161(7)
C11 0.0243(8) 0.0158(6) 0.0150(6) 0.0008(5) -0.0018(5) -0.0108(6)
C12 0.0297(8) 0.0157(7) 0.0195(7) -0.0011(5) -0.0024(6) -0.0112(6)
C13 0.0330(9) 0.0288(8) 0.0301(8) -0.0035(6) 0.0084(7) -0.0197(7)
C14 0.0431(10) 0.0171(7) 0.0215(7) 0.0050(6) -0.0100(7) -0.0162(7)
C15 0.0122(6) 0.0178(6) 0.0142(6) 0.0008(5) -0.0011(5) -0.0046(5)
C16 0.0168(7) 0.0199(7) 0.0147(6) -0.0012(5) -0.0024(5) -0.0067(6)
C17 0.0132(7) 0.0168(6) 0.0163(6) -0.0024(5) 0.0001(5) -0.0056(5)
C18 0.0177(7) 0.0176(7) 0.0142(6) -0.0018(5) 0.0010(5) -0.0100(6)
C19 0.0150(7) 0.0214(7) 0.0178(6) -0.0025(5) 0.0012(5) -0.0104(6)
C20 0.0135(7) 0.0194(7) 0.0137(6) -0.0026(5) 0.0002(5) -0.0065(5)
C21 0.0127(6) 0.0157(6) 0.0203(7) -0.0039(5) -0.0012(5) -0.0044(5)
C22 0.0153(7) 0.0205(7) 0.0201(7) -0.0051(5) 0.0027(5) -0.0057(6)
C23 0.0140(7) 0.0207(7) 0.0165(6) -0.0014(5) 0.0003(5) -0.0083(6)
C24 0.0220(7) 0.0182(7) 0.0178(7) 0.0034(5) -0.0046(6) -0.0057(6)
C25 0.0236(8) 0.0175(7) 0.0184(7) -0.0025(5) -0.0019(6) -0.0096(6)
C26 0.0250(8) 0.0170(7) 0.0235(7) 0.0007(5) 0.0016(6) -0.0117(6)
C27 0.0131(7) 0.0220(7) 0.0231(7) 0.0012(6) -0.0020(5) -0.0044(6)
C28 0.0206(8) 0.0151(7) 0.0279(8) -0.0024(6) 0.0004(6) -0.0019(6)
C29 0.0249(8) 0.0234(7) 0.0214(7) 0.0019(6) 0.0060(6) -0.0094(6)
B1 0.0140(7) 0.0121(7) 0.0151(7) 0.0012(5) -0.0017(6) -0.0050(6)
N7 0.0382(8) 0.0274(8) 0.0311(7) -0.0001(6) -0.0050(6) -0.0122(6)
C30 0.0224(8) 0.0272(8) 0.0192(7) -0.0043(6) 0.0010(6) -0.0110(6)
C31 0.0273(8) 0.0220(7) 0.0231(7) -0.0026(6) 0.0052(6) -0.0091(6)

loop_
_atom_type_symbol
_atom_type_description
_atom_type_scat_dispersion_real
_atom_type_scat_dispersion_imag
_atom_type_scat_source
C C 0.0181 0.0091 'International Tables Vol C Tables 4.2.6.8 and 6.1.1.4'
H H 0.0000 0.0000 'International Tables Vol C Tables 4.2.6.8 and 6.1.1.4'
B B 0.0090 0.0039 'International Tables Vol C Tables 4.2.6.8 and 6.1.1.4'
Co Co -2.3653 3.6143 'International Tables Vol C Tables 4.2.6.8 and 6.1.1.4'
N N 0.0311 0.0180 'International Tables Vol C Tables 4.2.6.8 and 6.1.1.4'
O O 0.0492 0.0322 'International Tables Vol C Tables 4.2.6.8 and 6.1.1.4'

loop_
_exptl_crystal_face_index_h
_exptl_crystal_face_index_k
_exptl_crystal_face_index_l
_exptl_crystal_face_perp_dist
0 1 -14 0.0099
0 -1 14 0.0249
0 -6 0 0.0334
0 6 0 0.0274
-5 -2 1 0.2927
5 2 -1 0.2927

loop_
_geom_angle_atom_site_label_1
_geom_angle_atom_site_label_2
_geom_angle_atom_site_label_3
_geom_angle
O1 Co1 N2 173.74(4)
O2 Co1 O1 79.79(4)
O2 Co1 N2 95.55(4)
O2 Co1 N4 148.14(4)
O2 Co1 N6 118.63(4)
N4 Co1 O1 95.50(4)
N4 Co1 N2 86.24(4)
N6 Co1 O1 98.95(4)
N6 Co1 N2 86.93(4)
N6 Co1 N4 93.22(4)
C1 O1 Co1 113.10(8)
C2 O2 Co1 114.12(8)
N2 N1 B1 120.79(10)
C15 N1 N2 109.77(10)
C15 N1 B1 129.44(11)
N1 N2 Co1 113.89(8)
C17 N2 Co1 139.53(9)
C17 N2 N1 106.56(10)
N4 N3 B1 119.28(10)
C18 N3 N4 109.50(11)
C18 N3 B1 131.12(11)
N3 N4 Co1 116.94(8)
C20 N4 Co1 135.71(9)
C20 N4 N3 107.03(10)
N6 N5 B1 119.14(10)
C21 N5 N6 109.51(11)
C21 N5 B1 131.33(11)
N5 N6 Co1 117.57(8)
C23 N6 Co1 135.13(9)
C23 N6 N5 107.16(11)
O1 C1 C2 116.03(12)
O1 C1 C6 124.72(12)
C6 C1 C2 119.25(11)
O2 C2 C1 116.78(11)
O2 C2 C3 123.19(12)
C3 C2 C1 120.02(12)
C4 C3 C2 120.43(12)
C3 C4 C5 118.59(12)
C3 C4 C11 121.45(12)
C5 C4 C11 119.93(11)
C6 C5 C4 124.75(12)
C1 C6 C7 120.64(11)
C5 C6 C1 116.96(12)
C5 C6 C7 122.38(12)
C6 C7 C9 111.49(11)
C6 C7 C10 109.00(12)
C8 C7 C6 110.26(12)
C8 C7 C9 108.15(13)
C8 C7 C10 109.72(12)
C10 C7 C9 108.18(13)
C4 C11 C12 110.52(11)
C4 C11 C14 112.11(11)
C13 C11 C4 107.93(12)
C13 C11 C12 109.44(12)
C13 C11 C14 108.57(12)
C14 C11 C12 108.23(12)
N1 C15 C16 107.86(12)
N1 C15 C24 122.37(12)
C16 C15 C24 129.76(12)
C15 C16 C17 105.77(12)
N2 C17 C16 110.04(12)
N2 C17 C25 122.09(12)
C16 C17 C25 127.86(12)
N3 C18 C19 107.65(12)
N3 C18 C26 122.80(12)
C19 C18 C26 129.52(13)
C18 C19 C20 106.23(12)
N4 C20 C19 109.59(12)
N4 C20 C27 121.22(12)
C19 C20 C27 129.17(13)
N5 C21 C22 107.61(12)
N5 C21 C28 123.35(12)
C22 C21 C28 129.04(13)
C21 C22 C23 106.22(12)
N6 C23 C22 109.50(12)
N6 C23 C29 121.18(13)
C22 C23 C29 129.32(13)
N3 B1 N1 108.33(11)
N3 B1 N5 109.79(11)
N5 B1 N1 108.39(10)
N7 C30 C31 178.41(16)

loop_
_geom_bond_atom_site_label_1
_geom_bond_atom_site_label_2
_geom_bond_distance
Co1 O1 2.0608(10)
Co1 O2 2.0037(9)
Co1 N2 2.1511(11)
Co1 N4 2.0560(11)
Co1 N6 2.0434(11)
O1 C1 1.2791(16)
O2 C2 1.2913(16)
N1 N2 1.3794(15)
N1 C15 1.3544(17)
N1 B1 1.5494(18)
N2 C17 1.3370(17)
N3 N4 1.3745(15)
N3 C18 1.3564(17)
N3 B1 1.5435(18)
N4 C20 1.3379(18)
N5 N6 1.3737(15)
N5 C21 1.3533(18)
N5 B1 1.5445(18)
N6 C23 1.3342(18)
C1 C2 1.4642(18)
C1 C6 1.4403(18)
C2 C3 1.4115(19)
C3 C4 1.3757(19)
C4 C5 1.4343(19)
C4 C11 1.5347(17)
C5 C6 1.3695(19)
C6 C7 1.5328(18)
C7 C8 1.532(2)
C7 C9 1.5371(19)
C7 C10 1.536(2)
C11 C12 1.5389(19)
C11 C13 1.534(2)
C11 C14 1.536(2)
C15 C16 1.3806(19)
C15 C24 1.4947(18)
C16 C17 1.4018(19)
C17 C25 1.4972(18)
C18 C19 1.379(2)
C18 C26 1.4965(19)
C19 C20 1.3954(19)
C20 C27 1.4919(19)
C21 C22 1.379(2)
C21 C28 1.4946(19)
C22 C23 1.395(2)
C23 C29 1.4969(19)
N7 C30 1.139(2)
C30 C31 1.459(2)

loop_
_exptl_oxdiff_crystal_face_indexfrac_h
_exptl_oxdiff_crystal_face_indexfrac_k
_exptl_oxdiff_crystal_face_indexfrac_l
_exptl_oxdiff_crystal_face_x
_exptl_oxdiff_crystal_face_y
_exptl_oxdiff_crystal_face_z
0.0000 1.0000 -14.0000 0.9937 0.1159 0.0196
-0.0000 -1.0000 14.0000 -0.9937 -0.1159 -0.0196
0.0000 -6.0000 0.0000 -0.3371 0.8471 -0.3922
-0.0000 6.0000 -0.0000 0.3371 -0.8471 0.3922
-5.0000 -2.0000 1.0000 -0.1519 0.3062 0.9438
5.0000 2.0000 -1.0000 0.1519 -0.3062 -0.9438
